data_4330434
loop_
_publ_author_name
'Caroline T. Saouma'
'Connie C. Lu'
'Jonas C. Peters'

_publ_section_title
;
 Mononuclear Five- and Six-Coordinate Iron Hydrazido and Hydrazine Species
;
_journal_name_full 'Inorganic Chemistry'
_journal_page_first 10043
_journal_page_last 10054
_journal_paper_doi 10.1021/ic301704f
_journal_volume 51
_journal_year 2012
_chemical_formula_sum 'C63.16 H69.63 B Fe N0 O2.84 P3'
_chemical_formula_weight 1033.76
_chemical_name_systematic
; 
 ? 
;
_space_group_IT_number 14
_symmetry_cell_setting monoclinic
_symmetry_space_group_name_Hall '-P 2ybc'
_symmetry_space_group_name_H-M 'P 1 21/c 1'
_atom_sites_solution_hydrogens geom
_atom_sites_solution_primary direct
_atom_sites_solution_secondary difmap
_audit_creation_method SHELXL-97
_cell_angle_alpha 90.00
_cell_angle_beta 109.8440(10)
_cell_angle_gamma 90.00
_cell_formula_units_Z 4
_cell_length_a 10.4739(9)
_cell_length_b 48.182(4)
_cell_length_c 11.3434(9)
_cell_measurement_reflns_used 9787
_cell_measurement_temperature 100(2)
_cell_measurement_theta_max 27.46
_cell_measurement_theta_min 2.29
_cell_volume 5384.6(8)
_computing_cell_refinement 'SAINT 7.46A (Bruker-AXS, 2008)'
_computing_data_collection 'APEX2 3.0 (Bruker-AXS, 2008)'
_computing_data_reduction 'SAINT 7.46A (Bruker-AXS, 2008)'
_computing_molecular_graphics 'Bruker SHELXTL'
_computing_publication_material 'Bruker SHELXTL'
_computing_structure_refinement 'SHELXL-97 (Sheldrick, 2008)'
_computing_structure_solution 'SHELXS-97 (Sheldrick, 2008)'
_diffrn_ambient_temperature 100(2)
_diffrn_detector_area_resol_mean 8.3
_diffrn_measured_fraction_theta_full 0.999
_diffrn_measured_fraction_theta_max 0.999
_diffrn_measurement_device_type 'Bruker Smart APEX CCD'
_diffrn_measurement_method 'omega and phi scans'
_diffrn_radiation_monochromator graphite
_diffrn_radiation_source 'fine-focus sealed tube'
_diffrn_radiation_type MoK\a
_diffrn_radiation_wavelength 0.71073
_diffrn_reflns_av_R_equivalents 0.0601
_diffrn_reflns_av_sigmaI/netI 0.0343
_diffrn_reflns_limit_h_max 13
_diffrn_reflns_limit_h_min -13
_diffrn_reflns_limit_k_max 61
_diffrn_reflns_limit_k_min -61
_diffrn_reflns_limit_l_max 14
_diffrn_reflns_limit_l_min -14
_diffrn_reflns_number 102031
_diffrn_reflns_theta_full 27.10
_diffrn_reflns_theta_max 27.10
_diffrn_reflns_theta_min 1.69
_exptl_absorpt_coefficient_mu 0.415
_exptl_absorpt_correction_T_max 0.9403
_exptl_absorpt_correction_T_min 0.8352
_exptl_absorpt_correction_type multi-scan
_exptl_absorpt_process_details 'SADABS (Sheldrick, 2008)'
_exptl_crystal_colour purple
_exptl_crystal_density_diffrn 1.275
_exptl_crystal_description block
_exptl_crystal_F_000 2189
_exptl_crystal_size_max 0.45
_exptl_crystal_size_mid 0.30
_exptl_crystal_size_min 0.15
_refine_diff_density_max 0.690
_refine_diff_density_min -0.353
_refine_diff_density_rms 0.069
_refine_ls_extinction_method none
_refine_ls_goodness_of_fit_ref 1.173
_refine_ls_hydrogen_treatment constr
_refine_ls_matrix_type full
_refine_ls_number_parameters 723
_refine_ls_number_reflns 11890
_refine_ls_number_restraints 1016
_refine_ls_restrained_S_all 1.133
_refine_ls_R_factor_all 0.0654
_refine_ls_R_factor_gt 0.0550
_refine_ls_shift/su_max 0.000
_refine_ls_shift/su_mean 0.000
_refine_ls_structure_factor_coef Fsqd
_refine_ls_weighting_details 'calc w=1/[\s^2^(Fo^2^)+(0.0295P)^2^+9.1917P] where P=(Fo^2^+2Fc^2^)/3'
_refine_ls_weighting_scheme calc
_refine_ls_wR_factor_gt 0.1190
_refine_ls_wR_factor_ref 0.1239
_reflns_number_gt 10226
_reflns_number_total 11890
_reflns_threshold_expression >2sigma(I)
_cod_data_source_file ic301704f_si_002_12.cif
_cod_data_source_block FeOArO
_cod_database_code 4330434

loop_
_symmetry_equiv_pos_as_xyz
'x, y, z'
'-x, y+1/2, -z+1/2'
'-x, -y, -z'
'x, -y-1/2, z-1/2'

loop_
_atom_site_label
_atom_site_type_symbol
_atom_site_fract_x
_atom_site_fract_y
_atom_site_fract_z
_atom_site_U_iso_or_equiv
_atom_site_adp_type
_atom_site_occupancy
_atom_site_symmetry_multiplicity
_atom_site_calc_flag
_atom_site_refinement_flags
_atom_site_disorder_assembly
_atom_site_disorder_group
Fe1 Fe 0.41754(4) 0.113342(7) 0.28907(3) 0.01698(9) Uani 1 1 d U . .
O1 O 0.32152(17) 0.08021(3) 0.23507(16) 0.0189(4) Uani 1 1 d U . .
C46 C 0.3180(2) 0.06396(5) 0.3316(2) 0.0183(5) Uani 1 1 d U . .
C47 C 0.2494(2) 0.03835(5) 0.3203(2) 0.0197(5) Uani 1 1 d U . .
C48 C 0.1631(3) 0.02651(6) 0.1921(2) 0.0236(5) Uani 1 1 d U . .
C49 C 0.2526(3) 0.02094(6) 0.1112(3) 0.0271(6) Uani 1 1 d U . .
H49A H 0.1946 0.0170 0.0249 0.041 Uiso 1 1 calc R . .
H49B H 0.3115 0.0050 0.1451 0.041 Uiso 1 1 calc R . .
H49C H 0.3084 0.0373 0.1124 0.041 Uiso 1 1 calc R . .
C50 C 0.0500(3) 0.04733(6) 0.1272(3) 0.0285(6) Uani 1 1 d U . .
H50A H 0.0906 0.0649 0.1145 0.043 Uiso 1 1 calc R . .
H50B H -0.0060 0.0505 0.1797 0.043 Uiso 1 1 calc R . .
H50C H -0.0066 0.0399 0.0459 0.043 Uiso 1 1 calc R . .
C51 C 0.0962(3) -0.00108(6) 0.2055(3) 0.0357(7) Uani 1 1 d U . .
H51A H 0.0406 -0.0078 0.1223 0.054 Uiso 1 1 calc R . .
H51B H 0.0386 0.0017 0.2568 0.054 Uiso 1 1 calc R . .
H51C H 0.1666 -0.0148 0.2458 0.054 Uiso 1 1 calc R . .
C52 C 0.2627(2) 0.02473(5) 0.4321(2) 0.0202(5) Uani 1 1 d U . .
H52 H 0.2189 0.0073 0.4271 0.024 Uiso 1 1 calc R . .
C53 C 0.3366(2) 0.03504(5) 0.5521(2) 0.0198(5) Uani 1 1 d U . .
C54 C 0.3451(3) 0.01709(5) 0.6666(2) 0.0223(5) Uani 1 1 d U . .
C55 C 0.2014(3) 0.01108(6) 0.6686(3) 0.0295(6) Uani 1 1 d U . .
H55A H 0.2077 -0.0001 0.7425 0.044 Uiso 1 1 calc R . .
H55B H 0.1496 0.0009 0.5926 0.044 Uiso 1 1 calc R . .
H55C H 0.1554 0.0286 0.6719 0.044 Uiso 1 1 calc R . .
C56 C 0.4163(3) -0.01041(6) 0.6575(3) 0.0268(6) Uani 1 1 d U . .
H56A H 0.5078 -0.0065 0.6565 0.040 Uiso 1 1 calc R . .
H56B H 0.3640 -0.0201 0.5803 0.040 Uiso 1 1 calc R . .
H56C H 0.4225 -0.0221 0.7300 0.040 Uiso 1 1 calc R . .
C57 C 0.4260(3) 0.03146(6) 0.7900(2) 0.0289(6) Uani 1 1 d U . .
H57A H 0.5191 0.0348 0.7922 0.043 Uiso 1 1 calc R . .
H57B H 0.4276 0.0196 0.8606 0.043 Uiso 1 1 calc R . .
H57C H 0.3830 0.0492 0.7961 0.043 Uiso 1 1 calc R . .
C58 C 0.3997(2) 0.06056(5) 0.5605(2) 0.0198(5) Uani 1 1 d U . .
H58 H 0.4491 0.0683 0.6400 0.024 Uiso 1 1 calc R . .
C59 C 0.3898(2) 0.07480(5) 0.4502(2) 0.0185(5) Uani 1 1 d U . .
O2 O 0.44740(17) 0.09977(4) 0.44939(16) 0.0203(4) Uani 1 1 d U . .
B1 B 0.5051(3) 0.17715(6) 0.1689(3) 0.0195(5) Uani 1 1 d DU . .
C1 C 0.5517(3) 0.20533(5) 0.1149(2) 0.0217(5) Uani 1 1 d DU . .
C2 C 0.5574(3) 0.23156(6) 0.1694(3) 0.0289(6) Uani 1 1 d DU . .
H2 H 0.5291 0.2334 0.2402 0.035 Uiso 1 1 calc R . .
C3 C 0.6029(3) 0.25516(6) 0.1241(3) 0.0356(7) Uani 1 1 d DU . .
H3 H 0.6055 0.2726 0.1643 0.043 Uiso 1 1 calc R . .
C4 C 0.6444(3) 0.25322(6) 0.0205(3) 0.0335(7) Uani 1 1 d DU . .
H4 H 0.6755 0.2692 -0.0109 0.040 Uiso 1 1 calc R . .
C5 C 0.6397(3) 0.22763(6) -0.0363(3) 0.0313(6) Uani 1 1 d DU . .
H5 H 0.6681 0.2260 -0.1071 0.038 Uiso 1 1 calc R . .
C6 C 0.5938(3) 0.20449(6) 0.0096(3) 0.0272(6) Uani 1 1 d DU . .
H6 H 0.5905 0.1872 -0.0319 0.033 Uiso 1 1 calc R . .
C7 C 0.6445(2) 0.15797(5) 0.2361(2) 0.0187(5) Uani 1 1 d DU . .
H7A H 0.7217 0.1705 0.2772 0.022 Uiso 1 1 calc R . .
H7B H 0.6662 0.1475 0.1702 0.022 Uiso 1 1 calc R . .
P1 P 0.62623(6) 0.133694(13) 0.35122(6) 0.01628(13) Uani 1 1 d DU . .
C10 C 0.7583(2) 0.10716(5) 0.3813(2) 0.0183(5) Uani 1 1 d DU . .
C11 C 0.8723(3) 0.11100(6) 0.3462(3) 0.0245(5) Uani 1 1 d DU . .
H11 H 0.8810 0.1275 0.3038 0.029 Uiso 1 1 calc R . .
C12 C 0.9733(3) 0.09087(6) 0.3727(3) 0.0287(6) Uani 1 1 d DU . .
H12 H 1.0497 0.0936 0.3469 0.034 Uiso 1 1 calc R . .
C13 C 0.9634(3) 0.06696(6) 0.4362(3) 0.0266(6) Uani 1 1 d DU . .
H13 H 1.0331 0.0533 0.4548 0.032 Uiso 1 1 calc R . .
C14 C 0.8513(3) 0.06299(6) 0.4726(3) 0.0266(6) Uani 1 1 d DU . .
H14 H 0.8445 0.0466 0.5168 0.032 Uiso 1 1 calc R . .
C15 C 0.7483(3) 0.08280(5) 0.4449(2) 0.0226(5) Uani 1 1 d DU . .
H15 H 0.6712 0.0798 0.4693 0.027 Uiso 1 1 calc R . .
C16 C 0.6889(2) 0.15231(5) 0.5028(2) 0.0195(5) Uani 1 1 d DU . .
C17 C 0.6333(3) 0.14757(5) 0.5966(2) 0.0206(5) Uani 1 1 d DU . .
H17 H 0.5609 0.1347 0.5828 0.025 Uiso 1 1 calc R . .
C18 C 0.6832(3) 0.16158(6) 0.7102(2) 0.0264(6) Uani 1 1 d DU . .
H18 H 0.6440 0.1584 0.7732 0.032 Uiso 1 1 calc R . .
C19 C 0.7894(3) 0.18014(6) 0.7323(2) 0.0279(6) Uani 1 1 d DU . .
H19 H 0.8220 0.1899 0.8096 0.033 Uiso 1 1 calc R . .
C20 C 0.8482(3) 0.18443(6) 0.6412(3) 0.0309(6) Uani 1 1 d DU . .
H20 H 0.9226 0.1969 0.6568 0.037 Uiso 1 1 calc R . .
C21 C 0.7988(3) 0.17062(6) 0.5273(2) 0.0267(6) Uani 1 1 d DU . .
H21 H 0.8398 0.1736 0.4654 0.032 Uiso 1 1 calc R . .
C8 C 0.3970(3) 0.16004(5) 0.0494(2) 0.0200(5) Uani 1 1 d DU . .
H8A H 0.4258 0.1622 -0.0247 0.024 Uiso 1 1 calc R . .
H8B H 0.3060 0.1685 0.0288 0.024 Uiso 1 1 calc R . .
P2 P 0.38467(6) 0.123567(13) 0.07936(6) 0.01732(13) Uani 1 1 d DU . .
C22 C 0.2284(2) 0.11101(5) -0.0399(2) 0.0199(5) Uani 1 1 d DU . .
C23 C 0.2161(3) 0.08283(6) -0.0688(2) 0.0271(6) Uani 1 1 d DU . .
H23 H 0.2891 0.0706 -0.0281 0.032 Uiso 1 1 calc R . .
C24 C 0.0981(3) 0.07226(6) -0.1567(3) 0.0321(6) Uani 1 1 d DU . .
H24 H 0.0901 0.0530 -0.1745 0.038 Uiso 1 1 calc R . .
C25 C -0.0077(3) 0.09017(7) -0.2180(3) 0.0332(7) Uani 1 1 d DU . .
H25 H -0.0886 0.0831 -0.2777 0.040 Uiso 1 1 calc R . .
C26 C 0.0050(3) 0.11806(7) -0.1922(3) 0.0328(7) Uani 1 1 d DU . .
H26 H -0.0667 0.1303 -0.2356 0.039 Uiso 1 1 calc R . .
C27 C 0.1215(3) 0.12861(6) -0.1034(3) 0.0261(6) Uani 1 1 d DU . .
H27 H 0.1284 0.1479 -0.0857 0.031 Uiso 1 1 calc R . .
C28 C 0.5124(2) 0.10517(5) 0.0314(2) 0.0191(5) Uani 1 1 d DU . .
C29 C 0.5406(3) 0.11321(6) -0.0763(2) 0.0235(5) Uani 1 1 d DU . .
H29 H 0.4948 0.1287 -0.1242 0.028 Uiso 1 1 calc R . .
C30 C 0.6355(3) 0.09855(6) -0.1131(3) 0.0271(6) Uani 1 1 d DU . .
H30 H 0.6543 0.1040 -0.1860 0.033 Uiso 1 1 calc R . .
C31 C 0.7026(3) 0.07597(6) -0.0435(3) 0.0267(6) Uani 1 1 d DU . .
H31 H 0.7684 0.0662 -0.0679 0.032 Uiso 1 1 calc R . .
C32 C 0.6737(3) 0.06776(6) 0.0614(3) 0.0259(6) Uani 1 1 d DU . .
H32 H 0.7190 0.0522 0.1084 0.031 Uiso 1 1 calc R . .
C33 C 0.5789(3) 0.08214(5) 0.0983(2) 0.0218(5) Uani 1 1 d DU . .
H33 H 0.5593 0.0762 0.1702 0.026 Uiso 1 1 calc R . .
C9 C 0.4298(3) 0.18483(5) 0.2730(2) 0.0199(5) Uani 1 1 d DU . .
H9A H 0.3645 0.2001 0.2393 0.024 Uiso 1 1 calc R . .
H9B H 0.4995 0.1916 0.3509 0.024 Uiso 1 1 calc R . .
P3 P 0.34095(6) 0.155874(13) 0.31127(6) 0.01791(13) Uani 1 1 d DU . .
C34 C 0.3172(2) 0.16264(5) 0.4615(2) 0.0216(5) Uani 1 1 d DU . .
C35 C 0.2529(3) 0.14258(6) 0.5100(3) 0.0289(6) Uani 1 1 d DU . .
H35 H 0.2263 0.1255 0.4668 0.035 Uiso 1 1 calc R . .
C36 C 0.2271(3) 0.14730(7) 0.6211(3) 0.0357(7) Uani 1 1 d DU . .
H36 H 0.1829 0.1336 0.6535 0.043 Uiso 1 1 calc R . .
C37 C 0.2664(3) 0.17220(7) 0.6837(3) 0.0396(8) Uani 1 1 d DU . .
H37 H 0.2479 0.1757 0.7587 0.048 Uiso 1 1 calc R . .
C38 C 0.3323(4) 0.19201(7) 0.6378(3) 0.0412(8) Uani 1 1 d DU . .
H38 H 0.3612 0.2088 0.6826 0.049 Uiso 1 1 calc R . .
C39 C 0.3565(3) 0.18747(6) 0.5257(3) 0.0316(6) Uani 1 1 d DU . .
H39 H 0.4000 0.2014 0.4933 0.038 Uiso 1 1 calc R . .
C40 C 0.1633(2) 0.15742(5) 0.2075(2) 0.0212(5) Uani 1 1 d DU . .
C41 C 0.0916(3) 0.13290(6) 0.1658(2) 0.0248(5) Uani 1 1 d DU . .
H41 H 0.1367 0.1155 0.1865 0.030 Uiso 1 1 calc R . .
C42 C -0.0457(3) 0.13366(7) 0.0942(3) 0.0309(6) Uani 1 1 d DU . .
H42 H -0.0939 0.1169 0.0657 0.037 Uiso 1 1 calc R . .
C43 C -0.1118(3) 0.15885(7) 0.0646(3) 0.0323(7) Uani 1 1 d DU . .
H43 H -0.2055 0.1593 0.0157 0.039 Uiso 1 1 calc R . .
C44 C -0.0427(3) 0.18326(7) 0.1055(3) 0.0348(7) Uani 1 1 d DU . .
H44 H -0.0887 0.2005 0.0849 0.042 Uiso 1 1 calc R . .
C45 C 0.0948(3) 0.18266(6) 0.1772(3) 0.0304(6) Uani 1 1 d DU . .
H45 H 0.1421 0.1995 0.2056 0.037 Uiso 1 1 calc R . .
O1T O 0.0360(7) 0.24851(17) 0.2576(5) 0.0651(15) Uani 0.545(4) 1 d PDU A 1
C1T C 0.1687(8) 0.2588(2) 0.3364(7) 0.0666(17) Uani 0.545(4) 1 d PDU A 1
H1T1 H 0.2397 0.2447 0.3428 0.080 Uiso 0.545(4) 1 calc PR A 1
H1T2 H 0.1919 0.2760 0.3006 0.080 Uiso 0.545(4) 1 calc PR A 1
C2T C 0.1593(11) 0.2642(3) 0.4590(8) 0.079(2) Uani 0.545(4) 1 d PDU A 1
H2T1 H 0.1402 0.2841 0.4678 0.095 Uiso 0.545(4) 1 calc PR A 1
H2T2 H 0.2450 0.2592 0.5261 0.095 Uiso 0.545(4) 1 calc PR A 1
C3T C 0.0470(11) 0.2468(3) 0.4655(7) 0.079(2) Uani 0.545(4) 1 d PDU A 1
H3T1 H 0.0826 0.2296 0.5123 0.094 Uiso 0.545(4) 1 calc PR A 1
H3T2 H -0.0065 0.2569 0.5090 0.094 Uiso 0.545(4) 1 calc PR A 1
C4T C -0.0357(11) 0.2405(4) 0.3406(8) 0.0726(19) Uani 0.545(4) 1 d PDU A 1
H4T1 H -0.1228 0.2507 0.3187 0.087 Uiso 0.545(4) 1 calc PR A 1
H4T2 H -0.0557 0.2204 0.3325 0.087 Uiso 0.545(4) 1 calc PR A 1
O1U O 0.0957(12) 0.2509(4) 0.2754(9) 0.077(2) Uani 0.297(6) 1 d PDU B 2
C1U C -0.0154(15) 0.2438(6) 0.3196(13) 0.075(2) Uani 0.297(6) 1 d PDU B 2
H1U1 H -0.0754 0.2599 0.3144 0.090 Uiso 0.297(6) 1 calc PR B 2
H1U2 H -0.0701 0.2283 0.2700 0.090 Uiso 0.297(6) 1 calc PR B 2
C2U C 0.0516(17) 0.2356(4) 0.4481(12) 0.072(3) Uani 0.297(6) 1 d PDU B 2
H2U1 H 0.0849 0.2162 0.4538 0.087 Uiso 0.297(6) 1 calc PR B 2
H2U2 H -0.0094 0.2374 0.4979 0.087 Uiso 0.297(6) 1 calc PR B 2
C3U C 0.1658(11) 0.2556(2) 0.4902(7) 0.074(3) Uani 0.297(6) 1 d PDU B 2
H3U1 H 0.1359 0.2731 0.5177 0.088 Uiso 0.297(6) 1 calc PR B 2
H3U2 H 0.2414 0.2478 0.5609 0.088 Uiso 0.297(6) 1 calc PR B 2
C4U C 0.2076(11) 0.2602(2) 0.3840(7) 0.073(3) Uani 0.297(6) 1 d PRDU B 2
H4U1 H 0.2908 0.2494 0.3922 0.087 Uiso 0.297(6) 1 calc PR B 2
H4U2 H 0.2264 0.2801 0.3764 0.087 Uiso 0.297(6) 1 calc PR B 2
C1P C -0.1079(11) 0.2184(2) 0.3588(7) 0.093(10) Uani 0.157(5) 1 d PRDU C 3
H1P1 H -0.0482 0.2023 0.3878 0.139 Uiso 0.157(5) 1 calc PR C 3
H1P2 H -0.1840 0.2133 0.2836 0.139 Uiso 0.157(5) 1 calc PR C 3
H1P3 H -0.1427 0.2243 0.4248 0.139 Uiso 0.157(5) 1 calc PR C 3
C2P C -0.0242(11) 0.2433(2) 0.3263(7) 0.063(6) Uani 0.157(5) 1 d PRDU C 3
H2P1 H 0.0496 0.2348 0.3024 0.076 Uiso 0.157(5) 1 calc PR C 3
H2P2 H -0.0858 0.2526 0.2505 0.076 Uiso 0.157(5) 1 calc PR C 3
C3P C 0.0389(11) 0.2656(2) 0.4205(7) 0.079(6) Uani 0.157(5) 1 d PRDU C 3
H3P1 H -0.0184 0.2823 0.3945 0.095 Uiso 0.157(5) 1 calc PR C 3
H3P2 H 0.0322 0.2595 0.5016 0.095 Uiso 0.157(5) 1 calc PR C 3
C4P C 0.1815(11) 0.2742(2) 0.4444(7) 0.077(6) Uani 0.157(5) 1 d PRDU C 3
H4P1 H 0.2319 0.2698 0.5334 0.092 Uiso 0.157(5) 1 calc PR C 3
H4P2 H 0.1805 0.2946 0.4372 0.092 Uiso 0.157(5) 1 calc PR C 3
C5P C 0.2753(11) 0.2626(2) 0.3635(7) 0.042(5) Uani 0.157(5) 1 d PRDU C 3
H5P1 H 0.2427 0.2442 0.3292 0.063 Uiso 0.157(5) 1 calc PR C 3
H5P2 H 0.3701 0.2612 0.4186 0.063 Uiso 0.157(5) 1 calc PR C 3
H5P3 H 0.2686 0.2754 0.2947 0.063 Uiso 0.157(5) 1 calc PR C 3

loop_
_atom_site_aniso_label
_atom_site_aniso_U_11
_atom_site_aniso_U_22
_atom_site_aniso_U_33
_atom_site_aniso_U_23
_atom_site_aniso_U_13
_atom_site_aniso_U_12
Fe1 0.01911(17) 0.01865(18) 0.01296(17) -0.00022(13) 0.00516(13) -0.00066(13)
O1 0.0206(9) 0.0188(9) 0.0170(9) -0.0004(7) 0.0057(7) -0.0012(7)
C46 0.0168(11) 0.0197(12) 0.0191(12) 0.0007(9) 0.0072(9) 0.0012(9)
C47 0.0168(11) 0.0216(12) 0.0205(12) -0.0042(10) 0.0058(9) 0.0007(9)
C48 0.0210(12) 0.0250(13) 0.0222(13) -0.0049(11) 0.0040(10) -0.0028(10)
C49 0.0249(13) 0.0305(15) 0.0224(14) -0.0080(11) 0.0035(11) 0.0007(11)
C50 0.0210(13) 0.0351(16) 0.0256(14) -0.0075(12) 0.0029(11) 0.0006(11)
C51 0.0353(16) 0.0360(16) 0.0311(16) -0.0075(13) 0.0051(12) -0.0136(13)
C52 0.0185(12) 0.0171(12) 0.0260(13) -0.0029(10) 0.0090(10) -0.0025(9)
C53 0.0181(12) 0.0212(12) 0.0217(12) 0.0000(10) 0.0089(10) 0.0007(9)
C54 0.0269(13) 0.0190(12) 0.0228(13) 0.0032(10) 0.0107(10) -0.0004(10)
C55 0.0324(15) 0.0289(15) 0.0333(16) 0.0055(12) 0.0192(12) 0.0013(12)
C56 0.0284(14) 0.0218(13) 0.0290(15) 0.0028(11) 0.0083(11) 0.0018(11)
C57 0.0398(16) 0.0275(14) 0.0194(13) 0.0036(11) 0.0103(11) -0.0027(12)
C58 0.0215(12) 0.0214(12) 0.0169(12) -0.0015(10) 0.0069(9) 0.0002(9)
C59 0.0183(11) 0.0196(12) 0.0185(12) -0.0012(9) 0.0072(9) -0.0005(9)
O2 0.0233(9) 0.0210(9) 0.0164(9) -0.0001(7) 0.0066(7) -0.0054(7)
B1 0.0215(13) 0.0202(14) 0.0169(13) 0.0003(11) 0.0066(11) -0.0006(10)
C1 0.0209(12) 0.0242(13) 0.0177(12) 0.0048(10) 0.0034(10) 0.0029(10)
C2 0.0410(16) 0.0253(14) 0.0191(13) -0.0001(11) 0.0087(11) -0.0035(12)
C3 0.0525(19) 0.0249(15) 0.0259(15) -0.0013(12) 0.0087(13) -0.0073(13)
C4 0.0405(17) 0.0284(15) 0.0285(15) 0.0101(12) 0.0077(13) -0.0067(12)
C5 0.0380(16) 0.0310(15) 0.0283(15) 0.0083(12) 0.0159(12) 0.0025(12)
C6 0.0342(15) 0.0230(14) 0.0267(14) 0.0033(11) 0.0134(12) 0.0044(11)
C7 0.0230(12) 0.0181(12) 0.0153(12) 0.0011(9) 0.0068(9) -0.0012(9)
P1 0.0188(3) 0.0164(3) 0.0135(3) 0.0006(2) 0.0052(2) 0.0010(2)
C10 0.0204(12) 0.0184(12) 0.0146(11) -0.0031(9) 0.0040(9) -0.0006(9)
C11 0.0241(13) 0.0226(13) 0.0271(14) 0.0023(11) 0.0089(11) 0.0002(10)
C12 0.0219(13) 0.0326(15) 0.0319(15) -0.0008(12) 0.0096(11) 0.0017(11)
C13 0.0248(13) 0.0234(14) 0.0272(14) -0.0038(11) 0.0030(11) 0.0062(10)
C14 0.0310(14) 0.0192(13) 0.0275(14) 0.0021(11) 0.0073(11) 0.0017(10)
C15 0.0252(13) 0.0191(12) 0.0231(13) -0.0004(10) 0.0075(10) -0.0011(10)
C16 0.0234(12) 0.0182(12) 0.0141(11) -0.0002(9) 0.0027(9) 0.0040(9)
C17 0.0213(12) 0.0205(12) 0.0185(12) 0.0019(10) 0.0049(10) 0.0021(10)
C18 0.0308(14) 0.0329(15) 0.0157(13) -0.0007(11) 0.0082(11) 0.0023(11)
C19 0.0370(15) 0.0253(14) 0.0175(13) -0.0043(11) 0.0044(11) 0.0003(11)
C20 0.0347(15) 0.0308(15) 0.0234(14) -0.0043(12) 0.0051(12) -0.0107(12)
C21 0.0304(14) 0.0298(15) 0.0200(13) -0.0013(11) 0.0086(11) -0.0054(11)
C8 0.0258(13) 0.0202(12) 0.0140(12) 0.0006(9) 0.0066(10) 0.0025(10)
P2 0.0194(3) 0.0190(3) 0.0135(3) -0.0005(2) 0.0055(2) 0.0006(2)
C22 0.0203(12) 0.0266(13) 0.0142(11) -0.0014(10) 0.0076(9) -0.0006(10)
C23 0.0244(13) 0.0315(15) 0.0218(14) -0.0066(11) 0.0034(10) 0.0010(11)
C24 0.0330(15) 0.0329(16) 0.0281(15) -0.0140(12) 0.0075(12) -0.0038(12)
C25 0.0240(14) 0.0528(19) 0.0203(14) -0.0110(13) 0.0043(11) -0.0066(13)
C26 0.0224(13) 0.0456(18) 0.0274(15) 0.0015(13) 0.0047(11) 0.0046(12)
C27 0.0237(13) 0.0294(15) 0.0250(14) 0.0005(11) 0.0081(11) 0.0011(11)
C28 0.0192(12) 0.0213(12) 0.0165(12) -0.0036(10) 0.0058(9) -0.0015(9)
C29 0.0231(13) 0.0267(14) 0.0212(13) 0.0007(11) 0.0082(10) 0.0004(10)
C30 0.0275(14) 0.0316(15) 0.0261(14) -0.0044(11) 0.0140(11) -0.0026(11)
C31 0.0186(12) 0.0304(15) 0.0309(15) -0.0090(12) 0.0082(11) 0.0004(10)
C32 0.0227(13) 0.0252(14) 0.0250(14) -0.0033(11) 0.0020(10) 0.0019(10)
C33 0.0222(12) 0.0237(13) 0.0177(12) -0.0027(10) 0.0043(10) -0.0014(10)
C9 0.0236(12) 0.0187(12) 0.0159(12) -0.0006(9) 0.0049(9) 0.0011(9)
P3 0.0184(3) 0.0214(3) 0.0136(3) -0.0003(2) 0.0051(2) 0.0010(2)
C34 0.0197(12) 0.0283(14) 0.0166(12) 0.0010(10) 0.0061(10) 0.0064(10)
C35 0.0311(14) 0.0337(16) 0.0243(14) -0.0017(12) 0.0125(11) -0.0023(12)
C36 0.0432(18) 0.0439(18) 0.0268(15) 0.0045(13) 0.0207(13) 0.0048(14)
C37 0.0499(19) 0.052(2) 0.0230(15) 0.0009(14) 0.0204(14) 0.0116(15)
C38 0.058(2) 0.0406(18) 0.0287(16) -0.0111(14) 0.0202(15) 0.0019(15)
C39 0.0439(17) 0.0290(15) 0.0255(15) -0.0023(12) 0.0165(13) 0.0010(12)
C40 0.0186(12) 0.0317(14) 0.0137(12) 0.0008(10) 0.0062(9) 0.0028(10)
C41 0.0214(12) 0.0328(15) 0.0231(13) 0.0007(11) 0.0113(10) 0.0006(11)
C42 0.0250(14) 0.0445(17) 0.0254(14) -0.0043(13) 0.0113(11) -0.0077(12)
C43 0.0190(13) 0.057(2) 0.0197(14) 0.0036(13) 0.0053(10) 0.0003(12)
C44 0.0263(14) 0.0443(18) 0.0299(16) 0.0084(13) 0.0046(12) 0.0085(12)
C45 0.0253(14) 0.0330(15) 0.0294(15) 0.0026(12) 0.0045(11) 0.0033(11)
O1T 0.072(4) 0.084(3) 0.045(2) 0.003(2) 0.028(2) -0.012(3)
C1T 0.084(4) 0.072(4) 0.049(4) -0.012(3) 0.030(3) -0.018(3)
C2T 0.097(4) 0.094(5) 0.053(3) -0.017(3) 0.035(3) -0.019(3)
C3T 0.096(4) 0.101(5) 0.047(2) -0.009(4) 0.035(3) -0.016(4)
C4T 0.083(4) 0.099(5) 0.046(3) -0.003(3) 0.035(3) -0.015(3)
O1U 0.092(5) 0.100(5) 0.046(3) -0.007(4) 0.033(4) -0.019(5)
C1U 0.087(4) 0.097(5) 0.047(4) -0.005(4) 0.031(3) -0.012(4)
C2U 0.085(5) 0.095(6) 0.046(4) -0.006(4) 0.034(3) -0.008(4)
C3U 0.092(5) 0.088(6) 0.045(3) -0.001(4) 0.029(3) -0.009(4)
C4U 0.093(5) 0.082(5) 0.048(5) -0.007(5) 0.031(4) -0.016(4)
C1P 0.16(3) 0.048(14) 0.12(2) 0.013(14) 0.11(2) 0.014(13)
C2P 0.069(11) 0.093(12) 0.041(11) -0.006(10) 0.036(9) -0.012(10)
C3P 0.090(10) 0.092(11) 0.056(11) -0.025(10) 0.028(9) 0.020(10)
C4P 0.111(12) 0.066(14) 0.066(13) -0.030(11) 0.045(10) -0.019(11)
C5P 0.068(12) 0.034(11) 0.015(9) -0.010(8) 0.003(8) -0.004(10)

loop_
_atom_type_symbol
_atom_type_description
_atom_type_scat_dispersion_real
_atom_type_scat_dispersion_imag
_atom_type_scat_source
C C 0.0033 0.0016 'International Tables Vol C Tables 4.2.6.8 and 6.1.1.4'
H H 0.0000 0.0000 'International Tables Vol C Tables 4.2.6.8 and 6.1.1.4'
B B 0.0013 0.0007 'International Tables Vol C Tables 4.2.6.8 and 6.1.1.4'
N N 0.0061 0.0033 'International Tables Vol C Tables 4.2.6.8 and 6.1.1.4'
O O 0.0106 0.0060 'International Tables Vol C Tables 4.2.6.8 and 6.1.1.4'
P P 0.1023 0.0942 'International Tables Vol C Tables 4.2.6.8 and 6.1.1.4'
Fe Fe 0.3463 0.8444 'International Tables Vol C Tables 4.2.6.8 and 6.1.1.4'

loop_
_geom_angle_atom_site_label_1
_geom_angle_atom_site_label_2
_geom_angle_atom_site_label_3
_geom_angle
O2 Fe1 O1 85.03(7)
O2 Fe1 P3 99.18(6)
O1 Fe1 P3 129.87(6)
O2 Fe1 P1 91.35(6)
O1 Fe1 P1 145.01(6)
P3 Fe1 P1 85.08(3)
O2 Fe1 P2 171.40(6)
O1 Fe1 P2 88.26(5)
P3 Fe1 P2 89.25(3)
P1 Fe1 P2 91.06(2)
C46 O1 Fe1 112.71(15)
O1 C46 C59 114.0(2)
O1 C46 C47 125.7(2)
C59 C46 C47 120.2(2)
C52 C47 C46 116.1(2)
C52 C47 C48 122.1(2)
C46 C47 C48 121.8(2)
C51 C48 C50 108.0(2)
C51 C48 C47 111.7(2)
C50 C48 C47 108.7(2)
C51 C48 C49 107.4(2)
C50 C48 C49 110.7(2)
C47 C48 C49 110.3(2)
C48 C49 H49A 109.5
C48 C49 H49B 109.5
H49A C49 H49B 109.5
C48 C49 H49C 109.5
H49A C49 H49C 109.5
H49B C49 H49C 109.5
C48 C50 H50A 109.5
C48 C50 H50B 109.5
H50A C50 H50B 109.5
C48 C50 H50C 109.5
H50A C50 H50C 109.5
H50B C50 H50C 109.5
C48 C51 H51A 109.5
C48 C51 H51B 109.5
H51A C51 H51B 109.5
C48 C51 H51C 109.5
H51A C51 H51C 109.5
H51B C51 H51C 109.5
C47 C52 C53 124.5(2)
C47 C52 H52 117.8
C53 C52 H52 117.8
C58 C53 C52 118.2(2)
C58 C53 C54 123.5(2)
C52 C53 C54 118.3(2)
C57 C54 C53 111.9(2)
C57 C54 C55 108.1(2)
C53 C54 C55 109.9(2)
C57 C54 C56 108.6(2)
C53 C54 C56 108.5(2)
C55 C54 C56 109.7(2)
C54 C55 H55A 109.5
C54 C55 H55B 109.5
H55A C55 H55B 109.5
C54 C55 H55C 109.5
H55A C55 H55C 109.5
H55B C55 H55C 109.5
C54 C56 H56A 109.5
C54 C56 H56B 109.5
H56A C56 H56B 109.5
C54 C56 H56C 109.5
H56A C56 H56C 109.5
H56B C56 H56C 109.5
C54 C57 H57A 109.5
C54 C57 H57B 109.5
H57A C57 H57B 109.5
C54 C57 H57C 109.5
H57A C57 H57C 109.5
H57B C57 H57C 109.5
C53 C58 C59 119.0(2)
C53 C58 H58 120.5
C59 C58 H58 120.5
O2 C59 C58 123.1(2)
O2 C59 C46 115.0(2)
C58 C59 C46 121.9(2)
C59 O2 Fe1 113.22(15)
C1 B1 C8 108.3(2)
C1 B1 C9 110.7(2)
C8 B1 C9 109.4(2)
C1 B1 C7 107.7(2)
C8 B1 C7 110.2(2)
C9 B1 C7 110.3(2)
C2 C1 C6 115.0(2)
C2 C1 B1 124.0(2)
C6 C1 B1 120.9(2)
C3 C2 C1 122.8(3)
C3 C2 H2 118.6
C1 C2 H2 118.6
C4 C3 C2 120.0(3)
C4 C3 H3 120.0
C2 C3 H3 120.0
C5 C4 C3 118.9(3)
C5 C4 H4 120.6
C3 C4 H4 120.6
C6 C5 C4 120.3(3)
C6 C5 H5 119.9
C4 C5 H5 119.9
C5 C6 C1 123.0(3)
C5 C6 H6 118.5
C1 C6 H6 118.5
B1 C7 P1 113.30(17)
B1 C7 H7A 108.9
P1 C7 H7A 108.9
B1 C7 H7B 108.9
P1 C7 H7B 108.9
H7A C7 H7B 107.7
C7 P1 C10 109.14(11)
C7 P1 C16 105.41(11)
C10 P1 C16 99.10(11)
C7 P1 Fe1 112.33(8)
C10 P1 Fe1 110.03(8)
C16 P1 Fe1 119.77(8)
C11 C10 C15 118.7(2)
C11 C10 P1 121.42(19)
C15 C10 P1 119.85(19)
C12 C11 C10 120.6(2)
C12 C11 H11 119.7
C10 C11 H11 119.7
C13 C12 C11 120.5(3)
C13 C12 H12 119.7
C11 C12 H12 119.7
C12 C13 C14 119.5(2)
C12 C13 H13 120.3
C14 C13 H13 120.3
C13 C14 C15 120.6(2)
C13 C14 H14 119.7
C15 C14 H14 119.7
C14 C15 C10 120.1(2)
C14 C15 H15 119.9
C10 C15 H15 119.9
C17 C16 C21 118.7(2)
C17 C16 P1 121.40(19)
C21 C16 P1 119.86(19)
C18 C17 C16 120.3(2)
C18 C17 H17 119.9
C16 C17 H17 119.9
C19 C18 C17 120.6(2)
C19 C18 H18 119.7
C17 C18 H18 119.7
C18 C19 C20 119.7(2)
C18 C19 H19 120.2
C20 C19 H19 120.2
C19 C20 C21 120.2(3)
C19 C20 H20 119.9
C21 C20 H20 119.9
C20 C21 C16 120.5(3)
C20 C21 H21 119.7
C16 C21 H21 119.7
B1 C8 P2 113.75(17)
B1 C8 H8A 108.8
P2 C8 H8A 108.8
B1 C8 H8B 108.8
P2 C8 H8B 108.8
H8A C8 H8B 107.7
C8 P2 C28 107.98(12)
C8 P2 C22 106.59(12)
C28 P2 C22 100.36(11)
C8 P2 Fe1 113.71(8)
C28 P2 Fe1 109.25(8)
C22 P2 Fe1 117.82(8)
C23 C22 C27 118.5(2)
C23 C22 P2 118.89(19)
C27 C22 P2 122.6(2)
C22 C23 C24 120.9(3)
C22 C23 H23 119.6
C24 C23 H23 119.6
C25 C24 C23 119.6(3)
C25 C24 H24 120.2
C23 C24 H24 120.2
C26 C25 C24 119.9(3)
C26 C25 H25 120.1
C24 C25 H25 120.1
C25 C26 C27 120.7(3)
C25 C26 H26 119.6
C27 C26 H26 119.6
C26 C27 C22 120.4(3)
C26 C27 H27 119.8
C22 C27 H27 119.8
C33 C28 C29 118.7(2)
C33 C28 P2 120.27(19)
C29 C28 P2 120.94(19)
C30 C29 C28 120.1(2)
C30 C29 H29 119.9
C28 C29 H29 119.9
C31 C30 C29 120.2(3)
C31 C30 H30 119.9
C29 C30 H30 119.9
C32 C31 C30 119.8(2)
C32 C31 H31 120.1
C30 C31 H31 120.1
C31 C32 C33 120.4(3)
C31 C32 H32 119.8
C33 C32 H32 119.8
C32 C33 C28 120.7(2)
C32 C33 H33 119.7
C28 C33 H33 119.7
B1 C9 P3 113.80(17)
B1 C9 H9A 108.8
P3 C9 H9A 108.8
B1 C9 H9B 108.8
P3 C9 H9B 108.8
H9A C9 H9B 107.7
C9 P3 C34 109.20(12)
C9 P3 C40 107.88(12)
C34 P3 C40 99.28(11)
C9 P3 Fe1 116.37(8)
C34 P3 Fe1 115.65(9)
C40 P3 Fe1 106.75(9)
C39 C34 C35 119.2(2)
C39 C34 P3 122.1(2)
C35 C34 P3 118.7(2)
C34 C35 C36 120.7(3)
C34 C35 H35 119.6
C36 C35 H35 119.6
C37 C36 C35 119.3(3)
C37 C36 H36 120.3
C35 C36 H36 120.3
C38 C37 C36 120.4(3)
C38 C37 H37 119.8
C36 C37 H37 119.8
C37 C38 C39 120.3(3)
C37 C38 H38 119.9
C39 C38 H38 119.9
C34 C39 C38 120.0(3)
C34 C39 H39 120.0
C38 C39 H39 120.0
C41 C40 C45 118.8(2)
C41 C40 P3 119.7(2)
C45 C40 P3 121.2(2)
C42 C41 C40 120.5(3)
C42 C41 H41 119.8
C40 C41 H41 119.8
C43 C42 C41 119.9(3)
C43 C42 H42 120.1
C41 C42 H42 120.1
C44 C43 C42 120.4(3)
C44 C43 H43 119.8
C42 C43 H43 119.8
C43 C44 C45 120.0(3)
C43 C44 H44 120.0
C45 C44 H44 120.0
C44 C45 C40 120.4(3)
C44 C45 H45 119.8
C40 C45 H45 119.8
C4T O1T C1T 106.8(5)
C2T C1T O1T 106.8(6)
C2T C1T H1T1 110.4
O1T C1T H1T1 110.4
C2T C1T H1T2 110.4
O1T C1T H1T2 110.4
H1T1 C1T H1T2 108.6
C1T C2T C3T 105.1(6)
C1T C2T H2T1 110.7
C3T C2T H2T1 110.7
C1T C2T H2T2 110.7
C3T C2T H2T2 110.7
H2T1 C2T H2T2 108.8
C4T C3T C2T 107.5(6)
C4T C3T H3T1 110.2
C2T C3T H3T1 110.2
C4T C3T H3T2 110.2
C2T C3T H3T2 110.2
H3T1 C3T H3T2 108.5
C3T C4T O1T 108.5(6)
C3T C4T H4T1 110.0
O1T C4T H4T1 110.0
C3T C4T H4T2 110.0
O1T C4T H4T2 110.0
H4T1 C4T H4T2 108.4
C4U O1U C1U 106.8(7)
C2U C1U O1U 103.9(9)
C2U C1U H1U1 111.0
O1U C1U H1U1 111.0
C2U C1U H1U2 111.0
O1U C1U H1U2 111.0
H1U1 C1U H1U2 109.0
C1U C2U C3U 102.1(8)
C1U C2U H2U1 111.3
C3U C2U H2U1 111.3
C1U C2U H2U2 111.3
C3U C2U H2U2 111.3
H2U1 C2U H2U2 109.2
C4U C3U C2U 105.9(6)
C4U C3U H3U1 110.6
C2U C3U H3U1 110.6
C4U C3U H3U2 110.6
C2U C3U H3U2 110.6
H3U1 C3U H3U2 108.7
C3U C4U O1U 106.1(6)
C3U C4U H4U1 110.5
O1U C4U H4U1 110.5
C3U C4U H4U2 110.5
O1U C4U H4U2 110.5
H4U1 C4U H4U2 108.7
C3P C2P C1P 121.0
C3P C2P H2P1 107.1
C1P C2P H2P1 107.1
C3P C2P H2P2 107.1
C1P C2P H2P2 107.1
H2P1 C2P H2P2 106.8
C4P C3P C2P 120.2
C4P C3P H3P1 107.3
C2P C3P H3P1 107.3
C4P C3P H3P2 107.3
C2P C3P H3P2 107.3
H3P1 C3P H3P2 106.9
C3P C4P C5P 123.7
C3P C4P H4P1 106.4
C5P C4P H4P1 106.4
C3P C4P H4P2 106.4
C5P C4P H4P2 106.4
H4P1 C4P H4P2 106.5

loop_
_geom_bond_atom_site_label_1
_geom_bond_atom_site_label_2
_geom_bond_distance
Fe1 O2 1.8564(17)
Fe1 O1 1.8755(17)
Fe1 P3 2.2458(7)
Fe1 P1 2.2782(7)
Fe1 P2 2.3376(7)
O1 C46 1.357(3)
C46 C59 1.401(3)
C46 C47 1.412(3)
C47 C52 1.392(4)
C47 C48 1.538(3)
C48 C51 1.534(4)
C48 C50 1.536(4)
C48 C49 1.541(4)
C49 H49A 0.9800
C49 H49B 0.9800
C49 H49C 0.9800
C50 H50A 0.9800
C50 H50B 0.9800
C50 H50C 0.9800
C51 H51A 0.9800
C51 H51B 0.9800
C51 H51C 0.9800
C52 C53 1.408(4)
C52 H52 0.9500
C53 C58 1.384(3)
C53 C54 1.538(3)
C54 C57 1.533(4)
C54 C55 1.541(4)
C54 C56 1.541(4)
C55 H55A 0.9800
C55 H55B 0.9800
C55 H55C 0.9800
C56 H56A 0.9800
C56 H56B 0.9800
C56 H56C 0.9800
C57 H57A 0.9800
C57 H57B 0.9800
C57 H57C 0.9800
C58 C59 1.400(3)
C58 H58 0.9500
C59 O2 1.347(3)
B1 C1 1.631(4)
B1 C8 1.660(4)
B1 C9 1.669(4)
B1 C7 1.676(4)
C1 C2 1.399(4)
C1 C6 1.407(4)
C2 C3 1.397(4)
C2 H2 0.9500
C3 C4 1.387(4)
C3 H3 0.9500
C4 C5 1.384(4)
C4 H4 0.9500
C5 C6 1.384(4)
C5 H5 0.9500
C6 H6 0.9500
C7 P1 1.811(2)
C7 H7A 0.9900
C7 H7B 0.9900
P1 C10 1.829(2)
P1 C16 1.851(2)
C10 C11 1.392(3)
C10 C15 1.400(3)
C11 C12 1.391(4)
C11 H11 0.9500
C12 C13 1.381(4)
C12 H12 0.9500
C13 C14 1.384(4)
C13 H13 0.9500
C14 C15 1.394(4)
C14 H14 0.9500
C15 H15 0.9500
C16 C17 1.395(3)
C16 C21 1.401(4)
C17 C18 1.390(4)
C17 H17 0.9500
C18 C19 1.382(4)
C18 H18 0.9500
C19 C20 1.387(4)
C19 H19 0.9500
C20 C21 1.388(4)
C20 H20 0.9500
C21 H21 0.9500
C8 P2 1.803(3)
C8 H8A 0.9900
C8 H8B 0.9900
P2 C28 1.835(2)
P2 C22 1.836(3)
C22 C23 1.392(4)
C22 C27 1.395(3)
C23 C24 1.394(4)
C23 H23 0.9500
C24 C25 1.390(4)
C24 H24 0.9500
C25 C26 1.372(4)
C25 H25 0.9500
C26 C27 1.388(4)
C26 H26 0.9500
C27 H27 0.9500
C28 C33 1.391(3)
C28 C29 1.405(3)
C29 C30 1.394(4)
C29 H29 0.9500
C30 C31 1.387(4)
C30 H30 0.9500
C31 C32 1.382(4)
C31 H31 0.9500
C32 C33 1.387(4)
C32 H32 0.9500
C33 H33 0.9500
C9 P3 1.810(3)
C9 H9A 0.9900
C9 H9B 0.9900
P3 C34 1.833(3)
P3 C40 1.834(2)
C34 C39 1.388(4)
C34 C35 1.394(4)
C35 C36 1.394(4)
C35 H35 0.9500
C36 C37 1.384(4)
C36 H36 0.9500
C37 C38 1.379(5)
C37 H37 0.9500
C38 C39 1.396(4)
C38 H38 0.9500
C39 H39 0.9500
C40 C41 1.394(4)
C40 C45 1.394(4)
C41 C42 1.392(4)
C41 H41 0.9500
C42 C43 1.381(4)
C42 H42 0.9500
C43 C44 1.376(4)
C43 H43 0.9500
C44 C45 1.393(4)
C44 H44 0.9500
C45 H45 0.9500
O1T C4T 1.442(7)
O1T C1T 1.460(7)
C1T C2T 1.450(7)
C1T H1T1 0.9900
C1T H1T2 0.9900
C2T C3T 1.467(10)
C2T H2T1 0.9900
C2T H2T2 0.9900
C3T C4T 1.420(7)
C3T H3T1 0.9900
C3T H3T2 0.9900
C4T H4T1 0.9900
C4T H4T2 0.9900
O1U C4U 1.452(8)
O1U C1U 1.457(9)
C1U C2U 1.442(8)
C1U H1U1 0.9900
C1U H1U2 0.9900
C2U C3U 1.482(11)
C2U H2U1 0.9900
C2U H2U2 0.9900
C3U C4U 1.4320
C3U H3U1 0.9900
C3U H3U2 0.9900
C4U H4U1 0.9900
C4U H4U2 0.9900
C1P C2P 1.6010
C1P H1P1 0.9800
C1P H1P2 0.9800
C1P H1P3 0.9800
C2P C3P 1.5012
C2P H2P1 0.9900
C2P H2P2 0.9900
C3P C4P 1.4836
C3P H3P1 0.9900
C3P H3P2 0.9900
C4P C5P 1.6528
C4P H4P1 0.9900
C4P H4P2 0.9900
C5P H5P1 0.9800
C5P H5P2 0.9800
C5P H5P3 0.9800
